data_7060880
loop_
_publ_author_name
'Vicente, Ramon'
'Tubau, \`Annia'
'Speed, Saskia'
'Mautner, Franz A.'
'Bierbaumer, Florian'
'Fischer, Roland C.'
'Massoud, Salah S.'

_publ_section_title
;
 Slow magnetic relaxation and luminescence properties in
 neodymium(iii)-4,4,4-trifluoro-1-(2-naphthyl)butane-1,3-dionato complexes
 incorporating bipyridyl ligands
;
_journal_issue 32
_journal_name_full 'New Journal of Chemistry'
_journal_page_first 14713
_journal_page_last 14723
_journal_paper_doi 10.1039/D1NJ02583J
_journal_volume 45
_journal_year 2021
_chemical_formula_moiety 'C54 H32 F9 N2 Nd O6, 0.5[C2H6O]'
_chemical_formula_sum 'C55 H35 F9 N2 Nd O6.5'
_chemical_formula_weight 1143.09
_chemical_name_common '[Nd(L)3(phen)]'
_space_group_crystal_system triclinic
_space_group_IT_number 2
_space_group_name_Hall '-P 1'
_space_group_name_H-M_alt 'P -1'
_atom_sites_solution_hydrogens geom
_audit_creation_date 2021-06-11
_audit_creation_method
;
Olex2 1.5-dev
(compiled 2021.06.01 svn.r985b505f for OlexSys, GUI svn.r6225)
;
_audit_update_record
;
2021-06-21 deposited with the CCDC.	2021-07-12 downloaded from the CCDC.
;
_cell_angle_alpha 88.967(2)
_cell_angle_beta 82.251(3)
_cell_angle_gamma 72.708(2)
_cell_formula_units_Z 2
_cell_length_a 9.6987(4)
_cell_length_b 12.5344(5)
_cell_length_c 21.2378(9)
_cell_measurement_reflns_used 9985
_cell_measurement_temperature 100(2)
_cell_measurement_theta_max 28.00
_cell_measurement_theta_min 2.40
_cell_volume 2441.96(18)
_computing_cell_refinement 'Bruker SAINT'
_computing_data_collection 'Bruker APEX2'
_computing_data_reduction 'Bruker SAINT'
_computing_molecular_graphics 'Olex2 1.5-dev (Dolomanov et al., 2009)'
_computing_publication_material 'Olex2 1.5-dev (Dolomanov et al., 2009)'
_computing_structure_refinement 'SHELXL 2018/3 (Sheldrick, 2015)'
_computing_structure_solution 'SHELXT 2014/4 (Sheldrick, 2014)'
_diffrn_ambient_temperature 100.00
_diffrn_measured_fraction_theta_full 0.995
_diffrn_measured_fraction_theta_max 0.995
_diffrn_measurement_device_type 'Bruker APEX-II CCD'
_diffrn_measurement_method \w-scans
_diffrn_radiation_type MoK\a
_diffrn_radiation_wavelength 0.71073
_diffrn_reflns_av_R_equivalents 0.0649
_diffrn_reflns_av_unetI/netI 0.0772
_diffrn_reflns_Laue_measured_fraction_full 0.995
_diffrn_reflns_Laue_measured_fraction_max 0.995
_diffrn_reflns_limit_h_max 12
_diffrn_reflns_limit_h_min -12
_diffrn_reflns_limit_k_max 16
_diffrn_reflns_limit_k_min -16
_diffrn_reflns_limit_l_max 28
_diffrn_reflns_limit_l_min -27
_diffrn_reflns_number 37723
_diffrn_reflns_point_group_measured_fraction_full 0.995
_diffrn_reflns_point_group_measured_fraction_max 0.995
_diffrn_reflns_theta_full 28.061
_diffrn_reflns_theta_max 28.061
_diffrn_reflns_theta_min 2.361
_exptl_absorpt_coefficient_mu 1.152
_exptl_absorpt_correction_T_max 0.8967
_exptl_absorpt_correction_T_min 0.7245
_exptl_absorpt_correction_type multi-scan
_exptl_absorpt_process_details SADABS
_exptl_crystal_colour blue
_exptl_crystal_colour_primary blue
_exptl_crystal_density_diffrn 1.555
_exptl_crystal_description prism
_exptl_crystal_F_000 1144
_exptl_crystal_size_max 0.26
_exptl_crystal_size_mid 0.21
_exptl_crystal_size_min 0.12
_refine_diff_density_max 0.799
_refine_diff_density_min -1.105
_refine_diff_density_rms 0.100
_refine_ls_extinction_method none
_refine_ls_goodness_of_fit_ref 1.031
_refine_ls_hydrogen_treatment constr
_refine_ls_matrix_type full
_refine_ls_number_parameters 668
_refine_ls_number_reflns 11807
_refine_ls_number_restraints 23
_refine_ls_restrained_S_all 1.033
_refine_ls_R_factor_all 0.0593
_refine_ls_R_factor_gt 0.0397
_refine_ls_shift/su_max 0.001
_refine_ls_shift/su_mean 0.000
_refine_ls_structure_factor_coef Fsqd
_refine_ls_weighting_details 'w=1/[\s^2^(Fo^2^)+(0.0275P)^2^+0.6600P] where P=(Fo^2^+2Fc^2^)/3'
_refine_ls_weighting_scheme calc
_refine_ls_wR_factor_gt 0.0787
_refine_ls_wR_factor_ref 0.0859
_reflns_Friedel_coverage 0.000
_reflns_number_gt 9334
_reflns_number_total 11807
_reflns_threshold_expression 'I > 2\s(I)'
_cod_data_source_file d1nj02583j2.cif
_cod_data_source_block rf1614a
_cod_depositor_comments 'Adding full bibliography for 7060876--7060881.cif.'
_cod_original_formula_sum 'C55 H35 F9 N2 Nd O6.50'
_cod_database_code 7060880
_shelx_shelxl_version_number 2018/3
_shelx_space_group_comment
;
The symmetry employed for this shelxl refinement is uniquely defined
by the following loop, which should always be used as a source of
symmetry information in preference to the above space-group names.
They are only intended as comments.
;
_shelx_estimated_absorpt_t_max 0.874
_shelx_estimated_absorpt_t_min 0.754
_olex2_refinement_description
;
1. Fixed Uiso
 At 1.2 times of:
  All C(H) groups
2. Restrained distances
 O5-C30 \\sim O5-C30A
 with sigma of 0.02
 F9-C29 \\sim F9A-C29A
 with sigma of 0.02
 C30-C32 \\sim C30A-C32
 with sigma of 0.04
 C29-C31 \\sim C29A-C31A
 with sigma of 0.04
 F8-C30 \\sim F8A-C30A
 with sigma of 0.04
 F8-C29 \\sim F8A-C29A
 with sigma of 0.02
 F7-C29 \\sim F7A-C29A
 with sigma of 0.02
 C29-C30 \\sim C29A-C30A
 with sigma of 0.02
 F8-F7 \\sim F8A-F7A
 with sigma of 0.04
 C30-C31 \\sim C30A-C31A
 with sigma of 0.02
 F7-C30 \\sim F7A-C30A
 with sigma of 0.04
 C31-C32 \\sim C31A-C32
 with sigma of 0.02
 O5-C29 \\sim O5-C29A
 with sigma of 0.04
 O5-C31 \\sim O5-C31A
 with sigma of 0.04
 F9-F8 \\sim F9A-F8A
 with sigma of 0.04
 F9-F7 \\sim F9A-F7A
 with sigma of 0.04
 F9-C30 \\sim F9A-C30A
 with sigma of 0.04
3. Uiso/Uaniso restraints and constraints
Uanis(F2) \\sim Ueq: with sigma of 0.009 and sigma for terminal atoms of 0.018
: with sigma of 0.002 and sigma for terminal atoms of 0.004
4. Others
 Sof(F9A)=Sof(F8A)=Sof(F7A)=Sof(C29A)=Sof(C30A)=Sof(C31A)=Sof(H31A)=1-FVAR(1)
 Sof(F9)=Sof(F8)=Sof(F7)=Sof(C29)=Sof(C30)=Sof(C31)=Sof(H31)=FVAR(1)
 Fixed Uiso: F9(0.03) F8(0.03) F7(0.03) C29(0.03) C30(0.03) C31(0.03) H31(0.03)
5.a Aromatic/amide H refined with riding coordinates:
 C3(H3), C6(H6), C9(H9), C8(H8), C10(H10), C11(H11), C14(H14), C13(H13),
 C17(H17), C20(H20), C22(H22), C23(H23), C24(H24), C25(H25), C27(H27), C28(H28),
  C31(H31), C34(H34), C36(H36), C37(H37), C38(H38), C39(H39), C41(H41),
 C42(H42), C43(H43), C44(H44), C45(H45), C50(H50), C51(H51), C52(H52), C53(H53),
  C54(H54), C31A(H31A)
;
_smtbx_masks_special_details
;
A solvent mask was calculated and 30 electrons were 
found in a volume of 212\%A^3^ in 1 void per unit cell. 
This is consistent with the presence of 0.5[C2H6O] per Formula Unit 
which account for 26 electrons per unit cell.
;
_smtbx_masks_void_probe_radius 1.2
_smtbx_masks_void_truncation_radius 1.2
_olex2_submission_special_instructions 'No special instructions were received'

loop_
_space_group_symop_operation_xyz
'x, y, z'
'-x, -y, -z'

loop_
_atom_site_label
_atom_site_type_symbol
_atom_site_fract_x
_atom_site_fract_y
_atom_site_fract_z
_atom_site_U_iso_or_equiv
_atom_site_adp_type
_atom_site_occupancy
_atom_site_site_symmetry_order
_atom_site_calc_flag
_atom_site_refinement_flags_posn
_atom_site_refinement_flags_adp
_atom_site_refinement_flags_occupancy
_atom_site_disorder_assembly
_atom_site_disorder_group
Nd1 Nd 0.85350(2) 0.65491(2) 0.80207(2) 0.02007(6) Uani 1 1 d . . . . .
N1 N 1.0858(3) 0.6862(2) 0.83818(12) 0.0246(6) Uani 1 1 d . . . . .
C1 C 1.1601(5) 0.2804(3) 0.76633(17) 0.0426(10) Uani 1 1 d . . . . .
F1 F 1.0613(3) 0.23904(17) 0.79703(12) 0.0607(7) Uani 1 1 d . . . . .
O1 O 1.0189(2) 0.46350(17) 0.79494(10) 0.0264(5) Uani 1 1 d . . . . .
F2 F 1.2251(4) 0.21137(19) 0.71707(11) 0.0920(12) Uani 1 1 d . U . . .
N2 N 0.8783(3) 0.6376(2) 0.92321(11) 0.0209(5) Uani 1 1 d . . . . .
O2 O 1.0032(3) 0.62109(18) 0.70235(10) 0.0334(6) Uani 1 1 d . . . . .
C2 C 1.0942(4) 0.4023(3) 0.74839(15) 0.0281(7) Uani 1 1 d . . . . .
O3 O 0.8457(2) 0.83423(17) 0.75957(9) 0.0244(5) Uani 1 1 d . . . . .
C3 C 1.1239(4) 0.4299(3) 0.68587(15) 0.0294(8) Uani 1 1 d . . . . .
H3 H 1.180895 0.372764 0.656182 0.035 Uiso 1 1 calc R U . . .
F3 F 1.2582(3) 0.2732(2) 0.80563(12) 0.0650(7) Uani 1 1 d . . . . .
F4 F 0.8992(2) 1.02301(19) 0.71291(11) 0.0564(7) Uani 1 1 d . . . . .
C4 C 1.0720(3) 0.5411(3) 0.66446(14) 0.0230(7) Uani 1 1 d . . . . .
O4 O 0.6529(2) 0.79497(16) 0.85958(9) 0.0225(5) Uani 1 1 d . . . . .
O6 O 0.6837(3) 0.67486(19) 0.72765(10) 0.0351(6) Uani 1 1 d . . . . .
F6 F 0.7913(3) 0.95687(18) 0.64909(9) 0.0602(7) Uani 1 1 d . . . . .
C6 C 1.0494(3) 0.6764(3) 0.57886(14) 0.0242(7) Uani 1 1 d . . . . .
H6 H 1.007015 0.732616 0.611049 0.029 Uiso 1 1 calc R U . . .
O5 O 0.6988(2) 0.53724(18) 0.83142(10) 0.0286(5) Uani 1 1 d D . . . .
F5 F 0.6738(2) 1.10070(17) 0.70796(10) 0.0509(6) Uani 1 1 d . . . . .
C5 C 1.0962(3) 0.5669(2) 0.59590(14) 0.0204(6) Uani 1 1 d . . . . .
F9 F 0.6150(19) 0.3149(13) 0.7963(8) 0.030 Uiso 0.118(4) 1 d D U P A 2
C9 C 1.0277(4) 0.8479(3) 0.43351(16) 0.0376(9) Uani 1 1 d . . . . .
H9 H 0.997550 0.924003 0.421758 0.045 Uiso 1 1 calc R U . . .
F8 F 0.4160(15) 0.4347(14) 0.8252(7) 0.030 Uiso 0.118(4) 1 d D U P A 2
C8 C 1.0155(4) 0.8212(3) 0.49616(16) 0.0329(8) Uani 1 1 d . . . . .
H8 H 0.975350 0.878684 0.527784 0.039 Uiso 1 1 calc R U . . .
F7 F 0.586(2) 0.387(2) 0.8856(10) 0.030 Uiso 0.118(4) 1 d D U P A 2
C7 C 1.0626(3) 0.7079(3) 0.51436(14) 0.0239(7) Uani 1 1 d . . . . .
C10 C 1.0848(4) 0.7634(3) 0.38632(16) 0.0347(9) Uani 1 1 d . . . . .
H10 H 1.089866 0.782755 0.342801 0.042 Uiso 1 1 calc R U . . .
C11 C 1.1327(4) 0.6543(3) 0.40208(15) 0.0279(7) Uani 1 1 d . . . . .
H11 H 1.173189 0.598456 0.369528 0.033 Uiso 1 1 calc R U . . .
C12 C 1.1229(3) 0.6228(3) 0.46677(14) 0.0219(7) Uani 1 1 d . . . . .
C14 C 1.1593(3) 0.4824(2) 0.54780(14) 0.0221(7) Uani 1 1 d . . . . .
H14 H 1.192864 0.406309 0.559106 0.027 Uiso 1 1 calc R U . . .
C13 C 1.1718(3) 0.5109(3) 0.48540(14) 0.0221(7) Uani 1 1 d . . . . .
H13 H 1.214396 0.453762 0.453730 0.026 Uiso 1 1 calc R U . . .
C16 C 0.7409(4) 0.9223(3) 0.75826(14) 0.0246(7) Uani 1 1 d . . . . .
C15 C 0.7752(4) 1.0023(3) 0.70635(16) 0.0339(8) Uani 1 1 d . . . . .
C17 C 0.6090(4) 0.9562(3) 0.79692(14) 0.0256(7) Uani 1 1 d . . . . .
H17 H 0.538712 1.023714 0.788035 0.031 Uiso 1 1 calc R U . . .
C19 C 0.4475(3) 0.9437(2) 0.89764(14) 0.0237(7) Uani 1 1 d . . . . .
C18 C 0.5754(3) 0.8929(2) 0.84969(14) 0.0216(7) Uani 1 1 d . . . . .
C20 C 0.4454(4) 0.9022(3) 0.95825(15) 0.0261(7) Uani 1 1 d . . . . .
H20 H 0.527155 0.844160 0.968371 0.031 Uiso 1 1 calc R U . . .
C21 C 0.3243(4) 0.9440(3) 1.00571(15) 0.0296(8) Uani 1 1 d . . . . .
C22 C 0.3198(4) 0.9002(3) 1.06756(16) 0.0364(9) Uani 1 1 d . . . . .
H22 H 0.400951 0.842671 1.078768 0.044 Uiso 1 1 calc R U . . .
C23 C 0.1977(5) 0.9411(3) 1.11144(17) 0.0433(10) Uani 1 1 d . . . . .
H23 H 0.194523 0.910940 1.152775 0.052 Uiso 1 1 calc R U . . .
C24 C 0.0790(5) 1.0261(3) 1.09593(19) 0.0504(11) Uani 1 1 d . . . . .
H24 H -0.003792 1.054131 1.127050 0.060 Uiso 1 1 calc R U . . .
C25 C 0.0796(5) 1.0697(3) 1.03668(19) 0.0475(11) Uani 1 1 d . . . . .
H25 H -0.003205 1.127089 1.026811 0.057 Uiso 1 1 calc R U . . .
C26 C 0.2014(4) 1.0308(3) 0.99007(17) 0.0339(8) Uani 1 1 d . . . . .
C27 C 0.2071(4) 1.0715(3) 0.92778(17) 0.0390(9) Uani 1 1 d . . . . .
H27 H 0.126397 1.129792 0.916872 0.047 Uiso 1 1 calc R U . . .
C28 C 0.3239(4) 1.0302(2) 0.88291(17) 0.0313(8) Uani 1 1 d . . . . .
H28 H 0.323370 1.059303 0.841295 0.038 Uiso 1 1 calc R U . . .
C29 C 0.557(2) 0.4111(17) 0.8269(11) 0.030 Uiso 0.118(4) 1 d D U P A 2
C30 C 0.625(6) 0.500(4) 0.7978(14) 0.030 Uiso 0.118(4) 1 d D U P A 2
C31 C 0.610(10) 0.515(4) 0.7342(18) 0.030 Uiso 0.118(4) 1 d D U P A 2
H31 H 0.594342 0.457532 0.709898 0.030 Uiso 0.118(4) 1 calc R U P A 2
C32 C 0.6178(3) 0.6151(3) 0.70548(14) 0.0242(7) Uani 1 1 d D . . . .
C33 C 0.5645(3) 0.6477(3) 0.64346(14) 0.0231(7) Uani 1 1 d . . . . .
C34 C 0.6118(3) 0.7286(3) 0.60989(15) 0.0268(7) Uani 1 1 d . . . . .
H34 H 0.669818 0.764910 0.628695 0.032 Uiso 1 1 calc R U . . .
C35 C 0.5763(4) 0.7587(3) 0.54834(15) 0.0295(8) Uani 1 1 d . . . . .
C36 C 0.6294(4) 0.8375(3) 0.51229(17) 0.0403(9) Uani 1 1 d . . . . .
H36 H 0.687969 0.874367 0.530228 0.048 Uiso 1 1 calc R U . . .
C37 C 0.5976(5) 0.8611(3) 0.45203(18) 0.0522(11) Uani 1 1 d . . . . .
H37 H 0.633926 0.914472 0.428425 0.063 Uiso 1 1 calc R U . . .
C38 C 0.5120(4) 0.8075(4) 0.42473(18) 0.0499(11) Uani 1 1 d . . . . .
H38 H 0.491275 0.824406 0.382601 0.060 Uiso 1 1 calc R U . . .
C39 C 0.4577(4) 0.7308(3) 0.45792(17) 0.0429(10) Uani 1 1 d . . . . .
H39 H 0.399194 0.695218 0.438927 0.052 Uiso 1 1 calc R U . . .
C40 C 0.4890(3) 0.7045(3) 0.52101(15) 0.0305(8) Uani 1 1 d . . . . .
C41 C 0.4390(4) 0.6229(3) 0.55649(16) 0.0373(9) Uani 1 1 d . . . . .
H41 H 0.378971 0.587031 0.538778 0.045 Uiso 1 1 calc R U . . .
C42 C 0.4759(3) 0.5954(3) 0.61543(15) 0.0309(8) Uani 1 1 d . . . . .
H42 H 0.441846 0.540203 0.638228 0.037 Uiso 1 1 calc R U . . .
C43 C 1.1838(4) 0.7147(3) 0.79728(18) 0.0359(8) Uani 1 1 d . . . . .
H43 H 1.166447 0.726697 0.754388 0.043 Uiso 1 1 calc R U . . .
C44 C 1.3124(4) 0.7277(3) 0.8148(2) 0.0471(11) Uani 1 1 d . . . . .
H44 H 1.379928 0.748686 0.784218 0.057 Uiso 1 1 calc R U . . .
C45 C 1.3397(4) 0.7102(3) 0.8760(2) 0.0478(11) Uani 1 1 d . . . . .
H45 H 1.427673 0.716818 0.888073 0.057 Uiso 1 1 calc R U . . .
C48 C 0.9985(3) 0.6494(2) 0.94494(14) 0.0222(7) Uani 1 1 d . . . . .
C47 C 1.1104(3) 0.6717(2) 0.89976(15) 0.0229(7) Uani 1 1 d . . . . .
C46 C 1.2378(4) 0.6824(3) 0.92082(19) 0.0367(9) Uani 1 1 d . . . . .
C50 C 0.9004(5) 0.6251(3) 1.05303(16) 0.0396(10) Uani 1 1 d . . . . .
H50 H 0.908082 0.619025 1.097162 0.047 Uiso 1 1 calc R U . . .
C51 C 0.7792(4) 0.6177(3) 1.03089(15) 0.0352(9) Uani 1 1 d . . . . .
H51 H 0.699662 0.608621 1.059613 0.042 Uiso 1 1 calc R U . . .
C52 C 0.7711(3) 0.6235(3) 0.96572(15) 0.0292(8) Uani 1 1 d . . . . .
H52 H 0.685525 0.617021 0.951033 0.035 Uiso 1 1 calc R U . . .
C53 C 1.2532(5) 0.6701(3) 0.9866(2) 0.0540(13) Uani 1 1 d . . . . .
H53 H 1.339894 0.675432 1.000683 0.065 Uiso 1 1 calc R U . . .
C54 C 1.1481(5) 0.6512(3) 1.0290(2) 0.0507(12) Uani 1 1 d . . . . .
H54 H 1.161606 0.643941 1.072550 0.061 Uiso 1 1 calc R U . . .
C49 C 1.0148(4) 0.6418(2) 1.00999(16) 0.0321(8) Uani 1 1 d . . . . .
F9A F 0.7178(4) 0.3063(2) 0.83110(15) 0.0704(10) Uani 0.882(4) 1 d D . P A 1
F8A F 0.5095(5) 0.3520(3) 0.79979(18) 0.1052(19) Uani 0.882(4) 1 d D . P A 1
F7A F 0.5383(3) 0.4160(3) 0.88967(16) 0.0631(11) Uani 0.882(4) 1 d D . P A 1
C29A C 0.5994(5) 0.3899(4) 0.8286(2) 0.0455(13) Uani 0.882(4) 1 d D . P A 1
C30A C 0.6338(8) 0.4920(5) 0.7970(2) 0.0252(10) Uani 0.882(4) 1 d D . P A 1
C31A C 0.5915(10) 0.5221(5) 0.7385(2) 0.0252(15) Uani 0.882(4) 1 d D . P A 1
H31A H 0.542452 0.478785 0.719185 0.030 Uiso 0.882(4) 1 calc R U P A 1

loop_
_atom_site_aniso_label
_atom_site_aniso_U_11
_atom_site_aniso_U_22
_atom_site_aniso_U_33
_atom_site_aniso_U_23
_atom_site_aniso_U_13
_atom_site_aniso_U_12
Nd1 0.02543(9) 0.02585(9) 0.01247(9) 0.00561(6) -0.00385(6) -0.01275(7)
N1 0.0217(13) 0.0234(13) 0.0275(16) -0.0088(11) 0.0064(11) -0.0087(11)
C1 0.062(3) 0.033(2) 0.021(2) 0.0077(16) 0.0019(19) 0.0011(19)
F1 0.0843(19) 0.0322(12) 0.0679(17) 0.0176(11) -0.0042(14) -0.0243(12)
O1 0.0371(13) 0.0284(12) 0.0135(12) 0.0043(9) -0.0006(10) -0.0107(10)
F2 0.165(3) 0.0349(13) 0.0319(14) 0.0091(11) 0.0165(16) 0.0239(16)
N2 0.0180(13) 0.0247(13) 0.0164(13) 0.0030(11) -0.0017(10) -0.0011(10)
O2 0.0552(16) 0.0247(12) 0.0153(12) 0.0021(10) 0.0080(11) -0.0099(11)
C2 0.0361(19) 0.0303(18) 0.0181(18) 0.0044(14) -0.0043(15) -0.0102(15)
O3 0.0284(12) 0.0291(12) 0.0187(12) 0.0058(9) -0.0014(9) -0.0141(10)
C3 0.040(2) 0.0283(17) 0.0148(17) 0.0034(13) -0.0023(14) -0.0033(15)
F3 0.0625(16) 0.0612(15) 0.0662(17) 0.0353(13) -0.0245(14) -0.0058(13)
F4 0.0555(15) 0.0625(15) 0.0646(16) 0.0358(12) -0.0113(12) -0.0384(12)
C4 0.0259(16) 0.0312(17) 0.0152(16) 0.0026(14) -0.0013(13) -0.0144(14)
O4 0.0241(11) 0.0265(11) 0.0187(11) 0.0074(9) -0.0045(9) -0.0101(9)
O6 0.0549(16) 0.0427(14) 0.0229(13) 0.0114(11) -0.0198(12) -0.0319(12)
F6 0.114(2) 0.0550(14) 0.0172(12) 0.0108(10) -0.0040(12) -0.0366(14)
C6 0.0291(17) 0.0279(17) 0.0154(16) 0.0003(13) 0.0006(13) -0.0099(14)
O5 0.0359(13) 0.0378(13) 0.0196(12) 0.0094(10) -0.0090(10) -0.0206(11)
F5 0.0614(15) 0.0391(12) 0.0437(14) 0.0252(10) 0.0005(11) -0.0068(11)
C5 0.0213(15) 0.0268(16) 0.0141(16) 0.0017(13) -0.0006(12) -0.0098(13)
C9 0.052(2) 0.0339(19) 0.031(2) 0.0141(17) -0.0079(18) -0.0195(18)
C8 0.046(2) 0.0297(18) 0.0249(19) 0.0067(15) -0.0063(16) -0.0137(16)
C7 0.0258(16) 0.0295(17) 0.0187(17) 0.0065(13) -0.0032(13) -0.0118(14)
C10 0.046(2) 0.045(2) 0.0226(19) 0.0168(16) -0.0135(16) -0.0258(18)
C11 0.0339(18) 0.0405(19) 0.0148(17) 0.0031(14) -0.0029(14) -0.0197(16)
C12 0.0218(16) 0.0317(17) 0.0160(16) 0.0029(13) -0.0048(13) -0.0129(13)
C14 0.0229(16) 0.0240(16) 0.0203(17) 0.0041(13) -0.0032(13) -0.0083(13)
C13 0.0222(15) 0.0314(17) 0.0143(16) 0.0000(13) -0.0024(12) -0.0105(13)
C16 0.0368(19) 0.0265(16) 0.0162(16) 0.0059(13) -0.0092(14) -0.0160(15)
C15 0.043(2) 0.038(2) 0.0220(19) 0.0134(15) -0.0047(16) -0.0147(17)
C17 0.0317(18) 0.0258(16) 0.0200(17) 0.0084(13) -0.0075(14) -0.0081(14)
C19 0.0333(18) 0.0225(15) 0.0207(17) 0.0015(13) -0.0035(14) -0.0168(14)
C18 0.0246(16) 0.0236(16) 0.0214(17) 0.0042(13) -0.0086(13) -0.0122(13)
C20 0.0296(18) 0.0290(17) 0.0247(18) -0.0010(14) -0.0037(14) -0.0161(14)
C21 0.047(2) 0.0277(17) 0.0225(18) -0.0060(14) 0.0018(16) -0.0258(16)
C22 0.055(2) 0.042(2) 0.0221(19) -0.0032(16) 0.0000(17) -0.0315(19)
C23 0.074(3) 0.046(2) 0.023(2) -0.0096(17) 0.008(2) -0.044(2)
C24 0.074(3) 0.031(2) 0.043(3) -0.0208(19) 0.027(2) -0.025(2)
C25 0.066(3) 0.0227(18) 0.046(3) -0.0101(17) 0.022(2) -0.0130(19)
C26 0.051(2) 0.0163(16) 0.034(2) -0.0090(14) 0.0083(17) -0.0145(16)
C27 0.048(2) 0.0169(16) 0.042(2) 0.0014(15) 0.0102(18) -0.0007(16)
C28 0.041(2) 0.0161(15) 0.034(2) 0.0033(14) 0.0008(16) -0.0069(15)
C32 0.0229(16) 0.0330(18) 0.0174(17) -0.0009(14) -0.0026(13) -0.0093(14)
C33 0.0218(16) 0.0312(17) 0.0185(17) -0.0011(13) -0.0036(13) -0.0108(13)
C34 0.0303(18) 0.0291(17) 0.0236(18) -0.0006(14) -0.0112(14) -0.0096(14)
C35 0.0274(18) 0.0373(19) 0.0220(18) 0.0020(15) -0.0082(14) -0.0048(15)
C36 0.052(2) 0.040(2) 0.036(2) 0.0145(17) -0.0218(18) -0.0178(18)
C37 0.066(3) 0.060(3) 0.037(2) 0.023(2) -0.021(2) -0.023(2)
C38 0.053(3) 0.070(3) 0.028(2) 0.015(2) -0.0204(19) -0.013(2)
C39 0.036(2) 0.068(3) 0.027(2) 0.0053(19) -0.0141(17) -0.0148(19)
C40 0.0224(17) 0.045(2) 0.0235(18) 0.0003(15) -0.0082(14) -0.0070(15)
C41 0.0278(18) 0.061(2) 0.030(2) -0.0027(18) -0.0110(16) -0.0206(17)
C42 0.0281(18) 0.046(2) 0.0240(19) 0.0018(16) -0.0043(14) -0.0195(16)
C43 0.0316(19) 0.037(2) 0.039(2) -0.0152(17) 0.0147(16) -0.0181(16)
C44 0.0262(19) 0.035(2) 0.078(3) -0.021(2) 0.019(2) -0.0167(16)
C45 0.0240(19) 0.0279(19) 0.095(4) -0.011(2) -0.013(2) -0.0109(16)
C48 0.0243(16) 0.0146(14) 0.0248(17) -0.0017(12) -0.0098(13) 0.0017(12)
C47 0.0180(15) 0.0154(14) 0.0341(19) -0.0066(13) -0.0072(14) -0.0011(12)
C46 0.0279(19) 0.0188(16) 0.068(3) -0.0020(17) -0.0221(18) -0.0061(14)
C50 0.075(3) 0.0223(17) 0.0150(18) 0.0033(14) -0.0111(19) -0.0028(18)
C51 0.047(2) 0.0255(18) 0.0180(18) 0.0076(14) 0.0076(16) 0.0063(16)
C52 0.0221(16) 0.0352(19) 0.0232(18) 0.0122(15) 0.0010(14) -0.0003(14)
C53 0.064(3) 0.031(2) 0.086(3) 0.012(2) -0.056(3) -0.023(2)
C54 0.082(3) 0.0274(19) 0.058(3) 0.0120(18) -0.056(3) -0.020(2)
C49 0.050(2) 0.0170(15) 0.0278(19) 0.0006(14) -0.0214(17) -0.0002(15)
F9A 0.092(2) 0.0365(15) 0.086(2) 0.0231(15) -0.0204(19) -0.0221(16)
F8A 0.152(4) 0.124(3) 0.115(3) 0.084(3) -0.102(3) -0.124(4)
F7A 0.052(2) 0.087(3) 0.058(2) 0.0394(19) -0.0006(17) -0.037(2)
C29A 0.054(3) 0.056(3) 0.046(3) 0.022(3) -0.024(3) -0.040(3)
C30A 0.024(2) 0.032(2) 0.021(2) 0.0025(16) -0.0001(16) -0.0123(19)
C31A 0.027(4) 0.031(2) 0.024(2) -0.0002(18) -0.005(2) -0.018(3)

loop_
_atom_type_symbol
_atom_type_description
_atom_type_scat_dispersion_real
_atom_type_scat_dispersion_imag
_atom_type_scat_source
C C 0.0033 0.0016 'International Tables Vol C Tables 4.2.6.8 and 6.1.1.4'
F F 0.0171 0.0103 'International Tables Vol C Tables 4.2.6.8 and 6.1.1.4'
H H 0.0000 0.0000 'International Tables Vol C Tables 4.2.6.8 and 6.1.1.4'
N N 0.0061 0.0033 'International Tables Vol C Tables 4.2.6.8 and 6.1.1.4'
Nd Nd -0.1943 3.0179 'International Tables Vol C Tables 4.2.6.8 and 6.1.1.4'
O O 0.0106 0.0060 'International Tables Vol C Tables 4.2.6.8 and 6.1.1.4'

loop_
_geom_angle_atom_site_label_1
_geom_angle_atom_site_label_2
_geom_angle_atom_site_label_3
_geom_angle
_geom_angle_site_symmetry_1
_geom_angle_site_symmetry_3
_geom_angle_publ_flag
N1 Nd1 N2 62.69(8) . . y
O1 Nd1 N1 78.99(8) . . y
O1 Nd1 N2 83.90(7) . . y
O2 Nd1 N1 82.08(8) . . y
O2 Nd1 O1 69.49(7) . . y
O2 Nd1 N2 139.47(8) . . y
O2 Nd1 O3 73.65(7) . . y
O2 Nd1 O4 141.24(7) . . y
O2 Nd1 O6 76.43(8) . . y
O2 Nd1 O5 118.35(8) . . y
O3 Nd1 N1 78.38(7) . . y
O3 Nd1 O1 138.83(7) . . y
O3 Nd1 N2 114.67(7) . . y
O3 Nd1 O4 70.71(7) . . y
O3 Nd1 O5 141.24(7) . . y
O4 Nd1 N1 104.85(7) . . y
O4 Nd1 O1 149.01(7) . . y
O4 Nd1 N2 71.56(7) . . y
O4 Nd1 O5 82.69(7) . . y
O6 Nd1 N1 151.89(8) . . y
O6 Nd1 O1 109.42(8) . . y
O6 Nd1 N2 143.05(8) . . y
O6 Nd1 O3 78.33(7) . . y
O6 Nd1 O4 81.91(8) . . y
O6 Nd1 O5 70.25(7) . . y
O5 Nd1 N1 137.10(7) . . y
O5 Nd1 O1 74.87(7) . . y
O5 Nd1 N2 81.05(7) . . y
C43 N1 Nd1 121.3(2) . . ?
C43 N1 C47 118.1(3) . . ?
C47 N1 Nd1 120.52(19) . . ?
F1 C1 F2 106.6(4) . . ?
F1 C1 C2 111.8(3) . . ?
F1 C1 F3 105.7(3) . . ?
F2 C1 C2 114.3(3) . . ?
F3 C1 F2 107.5(3) . . ?
F3 C1 C2 110.4(3) . . ?
C2 O1 Nd1 132.42(18) . . ?
C48 N2 Nd1 120.34(19) . . ?
C52 N2 Nd1 121.5(2) . . ?
C52 N2 C48 118.0(3) . . ?
C4 O2 Nd1 139.78(19) . . ?
O1 C2 C1 113.1(3) . . ?
O1 C2 C3 129.5(3) . . ?
C3 C2 C1 117.4(3) . . ?
C16 O3 Nd1 131.1(2) . . ?
C2 C3 H3 118.9 . . ?
C2 C3 C4 122.1(3) . . ?
C4 C3 H3 118.9 . . ?
O2 C4 C3 121.6(3) . . ?
O2 C4 C5 117.4(3) . . ?
C3 C4 C5 121.0(3) . . ?
C18 O4 Nd1 136.68(19) . . ?
C32 O6 Nd1 136.9(2) . . ?
C5 C6 H6 119.2 . . ?
C5 C6 C7 121.7(3) . . ?
C7 C6 H6 119.2 . . ?
C30 O5 Nd1 129.6(11) . . ?
C30A O5 Nd1 129.9(2) . . ?
C6 C5 C4 118.0(3) . . ?
C6 C5 C14 119.3(3) . . ?
C14 C5 C4 122.6(3) . . ?
C8 C9 H9 119.9 . . ?
C8 C9 C10 120.2(3) . . ?
C10 C9 H9 119.9 . . ?
C9 C8 H8 119.8 . . ?
C9 C8 C7 120.4(3) . . ?
C7 C8 H8 119.8 . . ?
C6 C7 C8 122.2(3) . . ?
C12 C7 C6 118.5(3) . . ?
C12 C7 C8 119.3(3) . . ?
C9 C10 H10 119.6 . . ?
C11 C10 C9 120.9(3) . . ?
C11 C10 H10 119.6 . . ?
C10 C11 H11 119.7 . . ?
C10 C11 C12 120.7(3) . . ?
C12 C11 H11 119.7 . . ?
C7 C12 C11 118.4(3) . . ?
C13 C12 C7 118.9(3) . . ?
C13 C12 C11 122.7(3) . . ?
C5 C14 H14 120.0 . . ?
C13 C14 C5 119.9(3) . . ?
C13 C14 H14 120.0 . . ?
C12 C13 H13 119.2 . . ?
C14 C13 C12 121.7(3) . . ?
C14 C13 H13 119.2 . . ?
O3 C16 C15 112.1(3) . . ?
O3 C16 C17 129.5(3) . . ?
C17 C16 C15 118.3(3) . . ?
F4 C15 C16 110.4(3) . . ?
F6 C15 F4 107.3(3) . . ?
F6 C15 F5 107.9(3) . . ?
F6 C15 C16 110.7(3) . . ?
F5 C15 F4 106.6(3) . . ?
F5 C15 C16 113.7(3) . . ?
C16 C17 H17 119.1 . . ?
C16 C17 C18 121.7(3) . . ?
C18 C17 H17 119.1 . . ?
C20 C19 C18 118.7(3) . . ?
C20 C19 C28 118.7(3) . . ?
C28 C19 C18 122.6(3) . . ?
O4 C18 C17 123.2(3) . . ?
O4 C18 C19 117.2(3) . . ?
C17 C18 C19 119.6(3) . . ?
C19 C20 H20 119.2 . . ?
C19 C20 C21 121.6(3) . . ?
C21 C20 H20 119.2 . . ?
C20 C21 C26 118.9(3) . . ?
C22 C21 C20 122.0(3) . . ?
C22 C21 C26 119.1(3) . . ?
C21 C22 H22 120.1 . . ?
C23 C22 C21 119.8(4) . . ?
C23 C22 H22 120.1 . . ?
C22 C23 H23 119.6 . . ?
C22 C23 C24 120.7(4) . . ?
C24 C23 H23 119.6 . . ?
C23 C24 H24 119.5 . . ?
C25 C24 C23 120.9(4) . . ?
C25 C24 H24 119.5 . . ?
C24 C25 H25 119.7 . . ?
C24 C25 C26 120.7(4) . . ?
C26 C25 H25 119.7 . . ?
C25 C26 C21 118.8(3) . . ?
C25 C26 C27 123.1(3) . . ?
C27 C26 C21 118.1(3) . . ?
C26 C27 H27 118.9 . . ?
C28 C27 C26 122.1(3) . . ?
C28 C27 H27 118.9 . . ?
C19 C28 H28 119.7 . . ?
C27 C28 C19 120.6(3) . . ?
C27 C28 H28 119.7 . . ?
F9 C29 F8 105.1(16) . . ?
F9 C29 F7 102.9(19) . . ?
F9 C29 C30 111(2) . . ?
F8 C29 F7 110.1(18) . . ?
F8 C29 C30 114(2) . . ?
F7 C29 C30 112.4(17) . . ?
O5 C30 C29 117.5(15) . . ?
O5 C30 C31 129(2) . . ?
C31 C30 C29 112.4(18) . . ?
C30 C31 H31 120.1 . . ?
C30 C31 C32 120(2) . . ?
C32 C31 H31 120.1 . . ?
O6 C32 C31 121.3(15) . . ?
O6 C32 C33 116.9(3) . . ?
O6 C32 C31A 122.0(3) . . ?
C31 C32 C33 121.4(13) . . ?
C31A C32 C33 121.1(3) . . ?
C34 C33 C32 117.7(3) . . ?
C34 C33 C42 118.7(3) . . ?
C42 C33 C32 123.5(3) . . ?
C33 C34 H34 119.1 . . ?
C33 C34 C35 121.8(3) . . ?
C35 C34 H34 119.1 . . ?
C34 C35 C40 118.6(3) . . ?
C36 C35 C34 122.4(3) . . ?
C36 C35 C40 119.0(3) . . ?
C35 C36 H36 119.6 . . ?
C37 C36 C35 120.8(4) . . ?
C37 C36 H36 119.6 . . ?
C36 C37 H37 119.8 . . ?
C36 C37 C38 120.5(4) . . ?
C38 C37 H37 119.8 . . ?
C37 C38 H38 119.6 . . ?
C39 C38 C37 120.9(3) . . ?
C39 C38 H38 119.6 . . ?
C38 C39 H39 120.1 . . ?
C38 C39 C40 119.9(4) . . ?
C40 C39 H39 120.1 . . ?
C35 C40 C39 119.0(3) . . ?
C35 C40 C41 119.1(3) . . ?
C41 C40 C39 121.9(3) . . ?
C40 C41 H41 119.6 . . ?
C42 C41 C40 120.8(3) . . ?
C42 C41 H41 119.6 . . ?
C33 C42 H42 119.5 . . ?
C41 C42 C33 121.1(3) . . ?
C41 C42 H42 119.5 . . ?
N1 C43 H43 118.7 . . ?
N1 C43 C44 122.6(4) . . ?
C44 C43 H43 118.7 . . ?
C43 C44 H44 120.2 . . ?
C45 C44 C43 119.6(4) . . ?
C45 C44 H44 120.2 . . ?
C44 C45 H45 120.2 . . ?
C44 C45 C46 119.6(3) . . ?
C46 C45 H45 120.2 . . ?
N2 C48 C47 118.3(3) . . ?
N2 C48 C49 121.8(3) . . ?
C49 C48 C47 119.9(3) . . ?
N1 C47 C48 117.9(3) . . ?
N1 C47 C46 122.5(3) . . ?
C46 C47 C48 119.5(3) . . ?
C45 C46 C47 117.6(4) . . ?
C45 C46 C53 123.2(4) . . ?
C47 C46 C53 119.2(4) . . ?
C51 C50 H50 120.4 . . ?
C51 C50 C49 119.1(3) . . ?
C49 C50 H50 120.4 . . ?
C50 C51 H51 120.1 . . ?
C50 C51 C52 119.9(3) . . ?
C52 C51 H51 120.1 . . ?
N2 C52 C51 122.8(3) . . ?
N2 C52 H52 118.6 . . ?
C51 C52 H52 118.6 . . ?
C46 C53 H53 119.3 . . ?
C54 C53 C46 121.4(3) . . ?
C54 C53 H53 119.3 . . ?
C53 C54 H54 119.3 . . ?
C53 C54 C49 121.4(4) . . ?
C49 C54 H54 119.3 . . ?
C48 C49 C54 118.5(4) . . ?
C50 C49 C48 118.2(3) . . ?
C50 C49 C54 123.2(3) . . ?
F9A C29A F8A 107.2(4) . . ?
F9A C29A F7A 105.8(4) . . ?
F9A C29A C30A 111.8(4) . . ?
F8A C29A F7A 107.9(4) . . ?
F8A C29A C30A 113.9(3) . . ?
F7A C29A C30A 109.8(4) . . ?
O5 C30A C29A 112.0(3) . . ?
O5 C30A C31A 129.4(4) . . ?
C31A C30A C29A 118.6(3) . . ?
C32 C31A H31A 118.6 . . ?
C30A C31A C32 122.9(4) . . ?
C30A C31A H31A 118.6 . . ?

loop_
_geom_bond_atom_site_label_1
_geom_bond_atom_site_label_2
_geom_bond_distance
_geom_bond_site_symmetry_2
_geom_bond_publ_flag
Nd1 N1 2.612(3) . y
Nd1 O1 2.452(2) . y
Nd1 N2 2.615(2) . y
Nd1 O2 2.369(2) . y
Nd1 O3 2.3909(19) . y
Nd1 O4 2.401(2) . y
Nd1 O6 2.391(2) . y
Nd1 O5 2.418(2) . y
N1 C43 1.324(4) . ?
N1 C47 1.360(4) . ?
C1 F1 1.314(5) . ?
C1 F2 1.331(4) . ?
C1 C2 1.534(4) . ?
C1 F3 1.330(4) . ?
O1 C2 1.264(4) . ?
N2 C48 1.359(4) . ?
N2 C52 1.333(4) . ?
O2 C4 1.259(4) . ?
C2 C3 1.380(4) . ?
O3 C16 1.262(4) . ?
C3 H3 0.9500 . ?
C3 C4 1.423(4) . ?
F4 C15 1.328(4) . ?
C4 C5 1.489(4) . ?
O4 C18 1.265(3) . ?
O6 C32 1.253(4) . ?
F6 C15 1.322(4) . ?
C6 H6 0.9500 . ?
C6 C5 1.369(4) . ?
C6 C7 1.419(4) . ?
O5 C30 1.266(16) . ?
O5 C30A 1.267(4) . ?
F5 C15 1.326(4) . ?
C5 C14 1.423(4) . ?
F9 C29 1.312(18) . ?
C9 H9 0.9500 . ?
C9 C8 1.364(4) . ?
C9 C10 1.405(5) . ?
F8 C29 1.313(18) . ?
C8 H8 0.9500 . ?
C8 C7 1.420(4) . ?
F7 C29 1.324(17) . ?
C7 C12 1.418(4) . ?
C10 H10 0.9500 . ?
C10 C11 1.359(4) . ?
C11 H11 0.9500 . ?
C11 C12 1.421(4) . ?
C12 C13 1.408(4) . ?
C14 H14 0.9500 . ?
C14 C13 1.365(4) . ?
C13 H13 0.9500 . ?
C16 C15 1.546(4) . ?
C16 C17 1.377(4) . ?
C17 H17 0.9500 . ?
C17 C18 1.419(4) . ?
C19 C18 1.482(4) . ?
C19 C20 1.379(4) . ?
C19 C28 1.423(4) . ?
C20 H20 0.9500 . ?
C20 C21 1.415(4) . ?
C21 C22 1.415(4) . ?
C21 C26 1.428(5) . ?
C22 H22 0.9500 . ?
C22 C23 1.376(5) . ?
C23 H23 0.9500 . ?
C23 C24 1.389(6) . ?
C24 H24 0.9500 . ?
C24 C25 1.363(5) . ?
C25 H25 0.9500 . ?
C25 C26 1.405(5) . ?
C26 C27 1.409(5) . ?
C27 H27 0.9500 . ?
C27 C28 1.356(5) . ?
C28 H28 0.9500 . ?
C29 C30 1.532(16) . ?
C30 C31 1.381(18) . ?
C31 H31 0.9500 . ?
C31 C32 1.405(18) . ?
C32 C33 1.486(4) . ?
C32 C31A 1.419(5) . ?
C33 C34 1.382(4) . ?
C33 C42 1.417(4) . ?
C34 H34 0.9500 . ?
C34 C35 1.413(4) . ?
C35 C36 1.412(5) . ?
C35 C40 1.416(5) . ?
C36 H36 0.9500 . ?
C36 C37 1.364(5) . ?
C37 H37 0.9500 . ?
C37 C38 1.398(6) . ?
C38 H38 0.9500 . ?
C38 C39 1.369(5) . ?
C39 H39 0.9500 . ?
C39 C40 1.425(4) . ?
C40 C41 1.421(5) . ?
C41 H41 0.9500 . ?
C41 C42 1.359(4) . ?
C42 H42 0.9500 . ?
C43 H43 0.9500 . ?
C43 C44 1.403(5) . ?
C44 H44 0.9500 . ?
C44 C45 1.362(6) . ?
C45 H45 0.9500 . ?
C45 C46 1.394(6) . ?
C48 C47 1.437(4) . ?
C48 C49 1.410(4) . ?
C47 C46 1.412(4) . ?
C46 C53 1.426(5) . ?
C50 H50 0.9500 . ?
C50 C51 1.352(5) . ?
C50 C49 1.403(5) . ?
C51 H51 0.9500 . ?
C51 C52 1.396(4) . ?
C52 H52 0.9500 . ?
C53 H53 0.9500 . ?
C53 C54 1.339(6) . ?
C54 H54 0.9500 . ?
C54 C49 1.443(5) . ?
F9A C29A 1.311(5) . ?
F8A C29A 1.327(5) . ?
F7A C29A 1.354(5) . ?
C29A C30A 1.536(5) . ?
C30A C31A 1.374(5) . ?
C31A H31A 0.9500 . ?

loop_
_geom_torsion_atom_site_label_1
_geom_torsion_atom_site_label_2
_geom_torsion_atom_site_label_3
_geom_torsion_atom_site_label_4
_geom_torsion
_geom_torsion_site_symmetry_1
_geom_torsion_site_symmetry_2
_geom_torsion_site_symmetry_3
_geom_torsion_site_symmetry_4
_geom_torsion_publ_flag
Nd1 N1 C43 C44 -177.4(2) . . . . ?
Nd1 N1 C47 C48 -5.9(3) . . . . ?
Nd1 N1 C47 C46 176.9(2) . . . . ?
Nd1 O1 C2 C1 -169.7(2) . . . . ?
Nd1 O1 C2 C3 10.5(5) . . . . ?
Nd1 N2 C48 C47 0.1(3) . . . . ?
Nd1 N2 C48 C49 179.3(2) . . . . ?
Nd1 N2 C52 C51 -177.8(2) . . . . ?
Nd1 O2 C4 C3 -26.3(5) . . . . ?
Nd1 O2 C4 C5 153.2(2) . . . . ?
Nd1 O3 C16 C15 -159.6(2) . . . . ?
Nd1 O3 C16 C17 23.1(5) . . . . ?
Nd1 O4 C18 C17 -10.1(5) . . . . ?
Nd1 O4 C18 C19 172.41(19) . . . . ?
Nd1 O6 C32 C31 15(4) . . . . ?
Nd1 O6 C32 C33 -158.2(2) . . . . ?
Nd1 O6 C32 C31A 23.5(7) . . . . ?
Nd1 O5 C30 C29 170.2(19) . . . . ?
Nd1 O5 C30 C31 0(9) . . . . ?
Nd1 O5 C30A C29A 157.2(3) . . . . ?
Nd1 O5 C30A C31A -23.5(11) . . . . ?
N1 C43 C44 C45 0.4(5) . . . . ?
N1 C47 C46 C45 0.8(5) . . . . ?
N1 C47 C46 C53 177.6(3) . . . . ?
C1 C2 C3 C4 -178.1(3) . . . . ?
F1 C1 C2 O1 51.1(4) . . . . ?
F1 C1 C2 C3 -129.0(3) . . . . ?
O1 C2 C3 C4 1.8(6) . . . . ?
F2 C1 C2 O1 172.4(3) . . . . ?
F2 C1 C2 C3 -7.8(5) . . . . ?
N2 C48 C47 N1 3.8(4) . . . . ?
N2 C48 C47 C46 -178.9(3) . . . . ?
N2 C48 C49 C50 -2.1(4) . . . . ?
N2 C48 C49 C54 177.8(3) . . . . ?
O2 C4 C5 C6 3.5(4) . . . . ?
O2 C4 C5 C14 -173.6(3) . . . . ?
C2 C3 C4 O2 4.2(5) . . . . ?
C2 C3 C4 C5 -175.3(3) . . . . ?
O3 C16 C15 F4 -53.6(4) . . . . ?
O3 C16 C15 F6 65.0(4) . . . . ?
O3 C16 C15 F5 -173.3(3) . . . . ?
O3 C16 C17 C18 3.7(5) . . . . ?
C3 C4 C5 C6 -177.0(3) . . . . ?
C3 C4 C5 C14 5.9(4) . . . . ?
F3 C1 C2 O1 -66.3(4) . . . . ?
F3 C1 C2 C3 113.5(4) . . . . ?
C4 C5 C14 C13 176.5(3) . . . . ?
O6 C32 C33 C34 10.7(4) . . . . ?
O6 C32 C33 C42 -173.5(3) . . . . ?
O6 C32 C31A C30A 1.0(11) . . . . ?
C6 C5 C14 C13 -0.5(4) . . . . ?
C6 C7 C12 C11 178.4(3) . . . . ?
C6 C7 C12 C13 -2.1(4) . . . . ?
O5 C30 C31 C32 -32(11) . . . . ?
O5 C30A C31A C32 0.5(14) . . . . ?
C5 C6 C7 C8 -179.5(3) . . . . ?
C5 C6 C7 C12 1.4(5) . . . . ?
C5 C14 C13 C12 -0.2(4) . . . . ?
F9 C29 C30 O5 -114(4) . . . . ?
F9 C29 C30 C31 58(6) . . . . ?
C9 C8 C7 C6 -178.8(3) . . . . ?
C9 C8 C7 C12 0.2(5) . . . . ?
C9 C10 C11 C12 1.6(5) . . . . ?
F8 C29 C30 O5 127(4) . . . . ?
F8 C29 C30 C31 -61(6) . . . . ?
C8 C9 C10 C11 -2.0(5) . . . . ?
C8 C7 C12 C11 -0.7(4) . . . . ?
C8 C7 C12 C13 178.8(3) . . . . ?
F7 C29 C30 O5 1(5) . . . . ?
F7 C29 C30 C31 172(5) . . . . ?
C7 C6 C5 C4 -177.3(3) . . . . ?
C7 C6 C5 C14 -0.2(4) . . . . ?
C7 C12 C13 C14 1.5(4) . . . . ?
C10 C9 C8 C7 1.1(5) . . . . ?
C10 C11 C12 C7 -0.2(5) . . . . ?
C10 C11 C12 C13 -179.7(3) . . . . ?
C11 C12 C13 C14 -179.0(3) . . . . ?
C16 C17 C18 O4 -10.6(5) . . . . ?
C16 C17 C18 C19 166.8(3) . . . . ?
C15 C16 C17 C18 -173.4(3) . . . . ?
C17 C16 C15 F4 124.0(3) . . . . ?
C17 C16 C15 F6 -117.4(3) . . . . ?
C17 C16 C15 F5 4.3(4) . . . . ?
C19 C20 C21 C22 178.5(3) . . . . ?
C19 C20 C21 C26 0.4(5) . . . . ?
C18 C19 C20 C21 -177.6(3) . . . . ?
C18 C19 C28 C27 177.7(3) . . . . ?
C20 C19 C18 O4 21.5(4) . . . . ?
C20 C19 C18 C17 -156.0(3) . . . . ?
C20 C19 C28 C27 0.5(5) . . . . ?
C20 C21 C22 C23 -177.8(3) . . . . ?
C20 C21 C26 C25 178.0(3) . . . . ?
C20 C21 C26 C27 -0.4(5) . . . . ?
C21 C22 C23 C24 -0.7(5) . . . . ?
C21 C26 C27 C28 0.6(5) . . . . ?
C22 C21 C26 C25 -0.2(5) . . . . ?
C22 C21 C26 C27 -178.7(3) . . . . ?
C22 C23 C24 C25 1.0(6) . . . . ?
C23 C24 C25 C26 -0.9(6) . . . . ?
C24 C25 C26 C21 0.5(5) . . . . ?
C24 C25 C26 C27 178.9(4) . . . . ?
C25 C26 C27 C28 -177.8(4) . . . . ?
C26 C21 C22 C23 0.3(5) . . . . ?
C26 C27 C28 C19 -0.6(5) . . . . ?
C28 C19 C18 O4 -155.6(3) . . . . ?
C28 C19 C18 C17 26.9(4) . . . . ?
C28 C19 C20 C21 -0.4(5) . . . . ?
C29 C30 C31 C32 158(6) . . . . ?
C30 C31 C32 O6 24(9) . . . . ?
C30 C31 C32 C33 -163(5) . . . . ?
C31 C32 C33 C34 -162(4) . . . . ?
C31 C32 C33 C42 14(4) . . . . ?
C32 C33 C34 C35 174.9(3) . . . . ?
C32 C33 C42 C41 -175.1(3) . . . . ?
C33 C32 C31A C30A -177.3(6) . . . . ?
C33 C34 C35 C36 -177.0(3) . . . . ?
C33 C34 C35 C40 0.4(5) . . . . ?
C34 C33 C42 C41 0.7(5) . . . . ?
C34 C35 C36 C37 177.3(4) . . . . ?
C34 C35 C40 C39 -177.4(3) . . . . ?
C34 C35 C40 C41 0.6(5) . . . . ?
C35 C36 C37 C38 -0.2(6) . . . . ?
C35 C40 C41 C42 -1.1(5) . . . . ?
C36 C35 C40 C39 0.2(5) . . . . ?
C36 C35 C40 C41 178.2(3) . . . . ?
C36 C37 C38 C39 0.4(7) . . . . ?
C37 C38 C39 C40 -0.3(6) . . . . ?
C38 C39 C40 C35 0.1(5) . . . . ?
C38 C39 C40 C41 -177.9(4) . . . . ?
C39 C40 C41 C42 176.9(3) . . . . ?
C40 C35 C36 C37 -0.1(6) . . . . ?
C40 C41 C42 C33 0.4(5) . . . . ?
C42 C33 C34 C35 -1.1(5) . . . . ?
C43 N1 C47 C48 175.2(3) . . . . ?
C43 N1 C47 C46 -2.1(4) . . . . ?
C43 C44 C45 C46 -1.7(5) . . . . ?
C44 C45 C46 C47 1.1(5) . . . . ?
C44 C45 C46 C53 -175.6(3) . . . . ?
C45 C46 C53 C54 175.1(4) . . . . ?
C48 N2 C52 C51 -1.6(4) . . . . ?
C48 C47 C46 C45 -176.5(3) . . . . ?
C48 C47 C46 C53 0.4(4) . . . . ?
C47 N1 C43 C44 1.5(5) . . . . ?
C47 C48 C49 C50 177.1(3) . . . . ?
C47 C48 C49 C54 -3.0(4) . . . . ?
C47 C46 C53 C54 -1.5(5) . . . . ?
C46 C53 C54 C49 0.4(6) . . . . ?
C50 C51 C52 N2 -0.9(5) . . . . ?
C51 C50 C49 C48 -0.4(5) . . . . ?
C51 C50 C49 C54 179.7(3) . . . . ?
C52 N2 C48 C47 -176.2(3) . . . . ?
C52 N2 C48 C49 3.1(4) . . . . ?
C53 C54 C49 C48 1.9(5) . . . . ?
C53 C54 C49 C50 -178.2(3) . . . . ?
C49 C48 C47 N1 -175.5(3) . . . . ?
C49 C48 C47 C46 1.9(4) . . . . ?
C49 C50 C51 C52 1.9(5) . . . . ?
F9A C29A C30A O5 -69.5(7) . . . . ?
F9A C29A C30A C31A 111.1(7) . . . . ?
F8A C29A C30A O5 168.7(5) . . . . ?
F8A C29A C30A C31A -10.7(10) . . . . ?
F7A C29A C30A O5 47.6(7) . . . . ?
F7A C29A C30A C31A -131.8(7) . . . . ?
C29A C30A C31A C32 179.8(7) . . . . ?
C31A C32 C33 C34 -170.9(5) . . . . ?
C31A C32 C33 C42 4.9(6) . . . . ?

loop_
_smtbx_masks_void_nr
_smtbx_masks_void_average_x
_smtbx_masks_void_average_y
_smtbx_masks_void_average_z
_smtbx_masks_void_volume
_smtbx_masks_void_count_electrons
_smtbx_masks_void_content
1 -0.264 0.064 0.345 105.9 14.9 '0.5 ethanol'
2 0.264 -0.064 0.655 105.9 14.7 '0.5 ethanol'
